data_2241189
loop_
_publ_author_name
'Joseph, Bibitha'
'Sajitha, N. R.'
'Sithambaresan, M.'
'Seena, E. B.'
'Kurup, M. R. Prathapachandra'

_publ_section_title
;
 Crystal structure of
 <i>N</i>'-[(<i>E</i>)-3,5-dichloro-2-hydroxybenzylidene]-4-nitrobenzohydrazide
 dimethylformamide monosolvate
;
_journal_coeditor_code YK2106
_journal_issue 11
_journal_name_full 'Acta Crystallographica Section E'
_journal_page_first o826
_journal_page_last o827
_journal_paper_doi 10.1107/S2056989015018290
_journal_volume 71
_journal_year 2015
_chemical_formula_iupac 'C14 H9 Cl2 N3 O4, C3 H7 N O'
_chemical_formula_moiety 'C14 H9 Cl2 N3 O4, C3 H7 N O'
_chemical_formula_sum 'C17 H16 Cl2 N4 O5'
_chemical_formula_weight 427.24
_chemical_name_systematic
;
<i>N</i>'-[(<i>E</i>)-3,5-Dichloro-2-hydroxybenzylidene]-4-nitrobenzohydrazide
dimethylformamide monosolvate
;
_space_group_crystal_system triclinic
_space_group_IT_number 2
_space_group_name_Hall '-P 1'
_space_group_name_H-M_alt 'P -1'
_symmetry_space_group_name_Hall '-P 1'
_symmetry_space_group_name_H-M 'P -1'
_atom_sites_solution_hydrogens mixed
_audit_creation_method SHELXL-2014/7
_cell_angle_alpha 114.408(6)
_cell_angle_beta 102.895(7)
_cell_angle_gamma 98.939(5)
_cell_formula_units_Z 2
_cell_length_a 7.8853(6)
_cell_length_b 11.9445(10)
_cell_length_c 11.9521(15)
_cell_measurement_reflns_used 2537
_cell_measurement_temperature 296(2)
_cell_measurement_theta_max 28.0665
_cell_measurement_theta_min 2.7595
_cell_volume 959.60(18)
_computing_cell_refinement
;
APEX2 and SAINT (Bruker, 2004)
;
_computing_data_collection
;
APEX2 (Bruker, 2004)
;
_computing_data_reduction
;
SAINT and XPREP (Bruker, 2004)
;
_computing_molecular_graphics
;
ORTEPIII (Burnett & Johnson, 1996)
;
_computing_publication_material
;
publCIF (Westrip, 2010)
;
_computing_structure_refinement
;
SHELXL2014 (Sheldrick, 2015)
;
_computing_structure_solution
;
SHELXS97 (Sheldrick, 2008)
;
_diffrn_ambient_temperature 296(2)
_diffrn_measured_fraction_theta_full 0.995
_diffrn_measured_fraction_theta_max 0.972
_diffrn_measurement_device_type 'Bruker Kappa APEXII CCD Diffractometer'
_diffrn_measurement_method '\w and \f scan'
_diffrn_radiation_type MoK\a
_diffrn_radiation_wavelength 0.71073
_diffrn_reflns_av_R_equivalents 0.0192
_diffrn_reflns_limit_h_max 9
_diffrn_reflns_limit_h_min -10
_diffrn_reflns_limit_k_max 15
_diffrn_reflns_limit_k_min -15
_diffrn_reflns_limit_l_max 15
_diffrn_reflns_limit_l_min -15
_diffrn_reflns_number 7569
_diffrn_reflns_theta_full 25.242
_diffrn_reflns_theta_max 28.354
_diffrn_reflns_theta_min 2.759
_exptl_absorpt_coefficient_mu 0.376
_exptl_absorpt_correction_T_max 0.9287
_exptl_absorpt_correction_T_min 0.8344
_exptl_absorpt_correction_type multi-scan
_exptl_absorpt_process_details
;
(SADABS; Bruker, 2004)
;
_exptl_crystal_colour 'pale yellow'
_exptl_crystal_density_diffrn 1.479
_exptl_crystal_density_method 'not measured'
_exptl_crystal_description needle
_exptl_crystal_F_000 440
_exptl_crystal_size_max 0.400
_exptl_crystal_size_mid 0.110
_exptl_crystal_size_min 0.090
_refine_diff_density_max 0.230
_refine_diff_density_min -0.194
_refine_ls_extinction_method none
_refine_ls_goodness_of_fit_ref 0.945
_refine_ls_hydrogen_treatment mixed
_refine_ls_matrix_type full
_refine_ls_number_parameters 263
_refine_ls_number_reflns 4660
_refine_ls_number_restraints 2
_refine_ls_restrained_S_all 0.945
_refine_ls_R_factor_all 0.0745
_refine_ls_R_factor_gt 0.0428
_refine_ls_shift/su_max 0.001
_refine_ls_shift/su_mean 0.000
_refine_ls_structure_factor_coef Fsqd
_refine_ls_weighting_details 'w=1/[\s^2^(Fo^2^)+(0.0998P)^2^+0.0446P] where P=(Fo^2^+2Fc^2^)/3'
_refine_ls_weighting_scheme calc
_refine_ls_wR_factor_gt 0.1287
_refine_ls_wR_factor_ref 0.1591
_reflns_number_gt 3000
_reflns_number_total 4660
_reflns_threshold_expression 'I > 2\s(I)'
_cod_data_source_file yk2106sup1.cif
_cod_data_source_block I
_cod_original_cell_volume 959.60(17)
_cod_database_code 2241189
_shelx_space_group_comment
;
The symmetry employed for this shelxl refinement is uniquely defined
by the following loop, which should always be used as a source of
symmetry information in preference to the above space-group names.
They are only intended as comments.
;
_shelx_estimated_absorpt_t_min 0.952
_shelx_estimated_absorpt_t_max 0.967

loop_
_space_group_symop_operation_xyz
'x, y, z'
'-x, -y, -z'

loop_
_atom_site_type_symbol
_atom_site_label
_atom_site_fract_x
_atom_site_fract_y
_atom_site_fract_z
_atom_site_U_iso_or_equiv
_atom_site_adp_type
_atom_site_calc_flag
_atom_site_occupancy
Cl Cl1 1.35723(9) 1.29047(6) 1.47197(6) 0.0756(2) Uani d 1
Cl Cl2 1.23273(9) 1.51632(6) 1.17091(7) 0.0756(2) Uani d 1
O O1 1.0508(2) 1.08266(15) 1.27329(15) 0.0576(4) Uani d 1
O O2 0.6756(2) 0.77509(15) 1.08867(15) 0.0652(4) Uani d 1
O O3 -0.0311(3) 0.25861(16) 0.6472(2) 0.0864(6) Uani d 1
O O4 -0.0770(3) 0.3439(2) 0.5227(2) 0.0989(7) Uani d 1
O O5 0.4796(2) 1.06202(17) 0.22900(16) 0.0668(4) Uani d 1
N N1 0.78454(19) 0.97794(15) 1.05922(16) 0.0457(4) Uani d 1
N N2 0.6378(2) 0.87905(15) 0.96978(16) 0.0454(4) Uani d 1
N N3 0.0045(2) 0.34550(18) 0.6219(2) 0.0619(5) Uani d 1
N N4 0.5894(3) 0.96448(18) 0.34168(18) 0.0616(5) Uani d 1
C C1 1.0866(2) 1.18037(18) 1.24598(19) 0.0441(4) Uani d 1
C C2 1.2306(3) 1.2870(2) 1.3331(2) 0.0512(5) Uani d 1
C C3 1.2741(3) 1.39056(18) 1.3111(2) 0.0529(5) Uani d 1
H H3 1.3694 1.4622 1.3714 0.063 Uiso calc 1
C C4 1.1756(3) 1.38669(19) 1.1995(2) 0.0521(5) Uani d 1
C C5 1.0326(2) 1.28330(19) 1.1101(2) 0.0489(5) Uani d 1
H H5 0.9675 1.2824 1.0344 0.059 Uiso calc 1
C C6 0.9853(2) 1.17920(17) 1.13350(19) 0.0426(4) Uani d 1
C C7 0.8316(2) 1.07285(19) 1.03936(19) 0.0464(4) Uani d 1
H H7 0.7673 1.0738 0.9645 0.056 Uiso calc 1
C C8 0.5925(2) 0.77882(18) 0.99269(18) 0.0428(4) Uani d 1
C C9 0.4325(2) 0.67029(17) 0.89195(18) 0.0397(4) Uani d 1
C C10 0.3727(3) 0.57541(19) 0.9227(2) 0.0496(5) Uani d 1
H H10 0.4276 0.5841 1.0044 0.060 Uiso calc 1
C C11 0.2333(3) 0.4681(2) 0.8348(2) 0.0548(5) Uani d 1
H H11 0.1944 0.4034 0.8551 0.066 Uiso calc 1
C C12 0.1536(2) 0.45939(18) 0.7164(2) 0.0470(4) Uani d 1
C C13 0.2077(3) 0.5529(2) 0.6837(2) 0.0507(5) Uani d 1
H H13 0.1497 0.5449 0.6029 0.061 Uiso calc 1
C C14 0.3485(2) 0.65882(19) 0.77184(19) 0.0456(4) Uani d 1
H H14 0.3873 0.7228 0.7506 0.055 Uiso calc 1
C C15 0.4196(5) 0.8698(3) 0.2961(4) 0.1047(11) Uani d 1
H H15A 0.3223 0.9022 0.2699 0.157 Uiso calc 1
H H15B 0.4052 0.8506 0.3645 0.157 Uiso calc 1
H H15C 0.4177 0.7934 0.2236 0.157 Uiso calc 1
C C16 0.7510(5) 0.9501(3) 0.4148(3) 0.0998(10) Uani d 1
H H16A 0.7692 0.8691 0.3641 0.150 Uiso calc 1
H H16B 0.7365 0.9538 0.4938 0.150 Uiso calc 1
H H16C 0.8541 1.0179 0.4349 0.150 Uiso calc 1
C C17 0.6030(3) 1.0510(2) 0.3016(2) 0.0531(5) Uani d 1
H H17 0.7162 1.1087 0.3310 0.064 Uiso calc 1
H H2 0.589(3) 0.888(2) 0.9019(17) 0.072(8) Uiso d 1
H H1 0.962(3) 1.028(2) 1.2106(19) 0.090(9) Uiso d 1

loop_
_atom_site_aniso_label
_atom_site_aniso_U_11
_atom_site_aniso_U_22
_atom_site_aniso_U_33
_atom_site_aniso_U_12
_atom_site_aniso_U_13
_atom_site_aniso_U_23
Cl1 0.0735(4) 0.0650(4) 0.0560(3) -0.0053(3) -0.0032(3) 0.0191(3)
Cl2 0.0772(4) 0.0489(3) 0.1074(5) 0.0066(3) 0.0394(4) 0.0413(4)
O1 0.0540(8) 0.0471(9) 0.0590(9) -0.0035(7) 0.0066(7) 0.0249(8)
O2 0.0644(9) 0.0599(10) 0.0530(9) -0.0038(7) -0.0047(7) 0.0286(8)
O3 0.0830(12) 0.0449(10) 0.1029(15) -0.0120(8) 0.0080(11) 0.0295(10)
O4 0.0887(13) 0.0704(12) 0.0839(13) -0.0243(10) -0.0282(10) 0.0310(11)
O5 0.0629(9) 0.0687(11) 0.0651(10) 0.0103(8) 0.0063(8) 0.0375(9)
N1 0.0368(8) 0.0370(8) 0.0492(9) 0.0012(6) 0.0089(7) 0.0128(7)
N2 0.0367(8) 0.0378(8) 0.0467(9) -0.0013(6) 0.0027(7) 0.0152(8)
N3 0.0514(10) 0.0408(10) 0.0705(13) -0.0025(8) 0.0058(9) 0.0171(9)
N4 0.0783(12) 0.0453(10) 0.0564(11) 0.0101(9) 0.0138(9) 0.0257(9)
C1 0.0418(9) 0.0370(10) 0.0489(11) 0.0042(7) 0.0173(8) 0.0169(9)
C2 0.0449(10) 0.0446(11) 0.0487(11) 0.0018(8) 0.0140(9) 0.0119(9)
C3 0.0440(10) 0.0368(11) 0.0579(12) -0.0015(8) 0.0172(9) 0.0078(10)
C4 0.0468(10) 0.0365(10) 0.0702(14) 0.0055(8) 0.0282(10) 0.0197(10)
C5 0.0441(10) 0.0433(11) 0.0584(12) 0.0096(8) 0.0187(9) 0.0228(10)
C6 0.0363(8) 0.0342(9) 0.0487(10) 0.0052(7) 0.0155(8) 0.0122(8)
C7 0.0389(9) 0.0423(11) 0.0495(11) 0.0074(8) 0.0094(8) 0.0174(9)
C8 0.0372(9) 0.0391(10) 0.0424(10) 0.0035(7) 0.0080(7) 0.0150(8)
C9 0.0349(8) 0.0351(9) 0.0441(9) 0.0061(7) 0.0098(7) 0.0165(8)
C10 0.0497(10) 0.0467(11) 0.0499(11) 0.0057(8) 0.0082(9) 0.0267(10)
C11 0.0526(11) 0.0412(11) 0.0673(13) 0.0016(8) 0.0121(10) 0.0298(11)
C12 0.0399(9) 0.0345(10) 0.0540(11) 0.0019(7) 0.0092(8) 0.0149(9)
C13 0.0478(10) 0.0463(11) 0.0484(11) 0.0042(8) 0.0053(9) 0.0214(9)
C14 0.0424(9) 0.0399(10) 0.0507(11) 0.0031(8) 0.0093(8) 0.0232(9)
C15 0.121(3) 0.072(2) 0.111(2) -0.0127(17) 0.039(2) 0.0468(19)
C16 0.128(3) 0.086(2) 0.0810(19) 0.041(2) 0.0054(18) 0.0460(18)
C17 0.0537(11) 0.0449(11) 0.0524(12) 0.0040(9) 0.0108(9) 0.0216(10)

loop_
_atom_type_symbol
_atom_type_description
_atom_type_scat_dispersion_real
_atom_type_scat_dispersion_imag
_atom_type_scat_source
C C 0.0033 0.0016 'International Tables Vol C Tables 4.2.6.8 and 6.1.1.4'
H H 0.0000 0.0000 'International Tables Vol C Tables 4.2.6.8 and 6.1.1.4'
N N 0.0061 0.0033 'International Tables Vol C Tables 4.2.6.8 and 6.1.1.4'
O O 0.0106 0.0060 'International Tables Vol C Tables 4.2.6.8 and 6.1.1.4'
Cl Cl 0.1484 0.1585 'International Tables Vol C Tables 4.2.6.8 and 6.1.1.4'

loop_
_geom_angle_atom_site_label_1
_geom_angle_atom_site_label_2
_geom_angle_atom_site_label_3
_geom_angle
C1 O1 H1 105(2)
C7 N1 N2 118.71(16)
C8 N2 N1 117.36(15)
C8 N2 H2 128.4(18)
N1 N2 H2 114.1(18)
O3 N3 O4 123.3(2)
O3 N3 C12 118.6(2)
O4 N3 C12 118.07(19)
C17 N4 C15 120.0(2)
C17 N4 C16 120.2(2)
C15 N4 C16 119.0(2)
O1 C1 C2 118.66(18)
O1 C1 C6 122.82(16)
C2 C1 C6 118.52(17)
C3 C2 C1 121.57(19)
C3 C2 Cl1 119.12(16)
C1 C2 Cl1 119.31(16)
C4 C3 C2 119.06(18)
C4 C3 H3 120.5
C2 C3 H3 120.5
C3 C4 C5 121.61(19)
C3 C4 Cl2 119.00(16)
C5 C4 Cl2 119.39(18)
C4 C5 C6 119.5(2)
C4 C5 H5 120.2
C6 C5 H5 120.2
C1 C6 C5 119.70(17)
C1 C6 C7 121.85(16)
C5 C6 C7 118.44(18)
N1 C7 C6 119.61(18)
N1 C7 H7 120.2
C6 C7 H7 120.2
O2 C8 N2 122.52(17)
O2 C8 C9 121.07(17)
N2 C8 C9 116.40(16)
C10 C9 C14 119.48(17)
C10 C9 C8 116.28(16)
C14 C9 C8 124.20(16)
C11 C10 C9 121.12(18)
C11 C10 H10 119.4
C9 C10 H10 119.4
C12 C11 C10 117.92(18)
C12 C11 H11 121.0
C10 C11 H11 121.0
C13 C12 C11 122.36(18)
C13 C12 N3 119.26(19)
C11 C12 N3 118.38(18)
C12 C13 C14 119.15(18)
C12 C13 H13 120.4
C14 C13 H13 120.4
C13 C14 C9 119.95(17)
C13 C14 H14 120.0
C9 C14 H14 120.0
N4 C15 H15A 109.5
N4 C15 H15B 109.5
H15A C15 H15B 109.5
N4 C15 H15C 109.5
H15A C15 H15C 109.5
H15B C15 H15C 109.5
N4 C16 H16A 109.5
N4 C16 H16B 109.5
H16A C16 H16B 109.5
N4 C16 H16C 109.5
H16A C16 H16C 109.5
H16B C16 H16C 109.5
O5 C17 N4 125.3(2)
O5 C17 H17 117.4
N4 C17 H17 117.4

loop_
_geom_bond_atom_site_label_1
_geom_bond_atom_site_label_2
_geom_bond_distance
Cl1 C2 1.716(2)
Cl2 C4 1.734(2)
O1 C1 1.342(2)
O1 H1 0.835(10)
O2 C8 1.210(2)
O3 N3 1.206(2)
O4 N3 1.207(3)
O5 C17 1.214(2)
N1 C7 1.269(2)
N1 N2 1.363(2)
N2 C8 1.348(2)
N2 H2 0.872(10)
N3 C12 1.466(3)
N4 C17 1.306(3)
N4 C15 1.437(3)
N4 C16 1.454(3)
C1 C2 1.386(3)
C1 C6 1.396(3)
C2 C3 1.376(3)
C3 C4 1.363(3)
C3 H3 0.9300
C4 C5 1.370(3)
C5 C6 1.397(3)
C5 H5 0.9300
C6 C7 1.442(3)
C7 H7 0.9300
C8 C9 1.498(2)
C9 C10 1.378(3)
C9 C14 1.380(3)
C10 C11 1.375(3)
C10 H10 0.9300
C11 C12 1.367(3)
C11 H11 0.9300
C12 C13 1.367(3)
C13 C14 1.372(3)
C13 H13 0.9300
C14 H14 0.9300
C15 H15A 0.9600
C15 H15B 0.9600
C15 H15C 0.9600
C16 H16A 0.9600
C16 H16B 0.9600
C16 H16C 0.9600
C17 H17 0.9300

loop_
_geom_hbond_atom_site_label_D
_geom_hbond_atom_site_label_H
_geom_hbond_atom_site_label_A
_geom_hbond_site_symmetry_A
_geom_hbond_distance_DH
_geom_hbond_distance_HA
_geom_hbond_distance_DA
_geom_hbond_angle_DHA
N2 H2 O5 2_676 0.872(10) 1.896(11) 2.757(2) 169(3)
C3 H3 Cl1 2_888 0.93 2.92 3.836(2) 168.6
C7 H7 O5 2_676 0.93 2.38 3.145(3) 139.0
C13 H13 O4 2_566 0.93 2.42 3.231(3) 146.0
O1 H1 N1 . 0.835(10) 1.817(17) 2.581(2) 151(3)

loop_
_geom_torsion_atom_site_label_1
_geom_torsion_atom_site_label_2
_geom_torsion_atom_site_label_3
_geom_torsion_atom_site_label_4
_geom_torsion
C7 N1 N2 C8 179.15(17)
O1 C1 C2 C3 -179.80(17)
C6 C1 C2 C3 0.3(3)
O1 C1 C2 Cl1 0.0(3)
C6 C1 C2 Cl1 -179.94(14)
C1 C2 C3 C4 -1.5(3)
Cl1 C2 C3 C4 178.75(15)
C2 C3 C4 C5 1.2(3)
C2 C3 C4 Cl2 -179.09(15)
C3 C4 C5 C6 0.3(3)
Cl2 C4 C5 C6 -179.43(13)
O1 C1 C6 C5 -178.71(16)
C2 C1 C6 C5 1.2(3)
O1 C1 C6 C7 1.2(3)
C2 C1 C6 C7 -178.87(18)
C4 C5 C6 C1 -1.5(3)
C4 C5 C6 C7 178.56(17)
N2 N1 C7 C6 179.29(15)
C1 C6 C7 N1 1.0(3)
C5 C6 C7 N1 -179.11(16)
N1 N2 C8 O2 0.7(3)
N1 N2 C8 C9 -179.03(15)
O2 C8 C9 C10 8.0(3)
N2 C8 C9 C10 -172.24(16)
O2 C8 C9 C14 -169.75(19)
N2 C8 C9 C14 10.0(3)
C14 C9 C10 C11 1.4(3)
C8 C9 C10 C11 -176.44(18)
C9 C10 C11 C12 -1.1(3)
C10 C11 C12 C13 -0.1(3)
C10 C11 C12 N3 -179.89(18)
O3 N3 C12 C13 173.37(19)
O4 N3 C12 C13 -7.0(3)
O3 N3 C12 C11 -6.8(3)
O4 N3 C12 C11 172.8(2)
C11 C12 C13 C14 0.9(3)
N3 C12 C13 C14 -179.30(18)
C12 C13 C14 C9 -0.5(3)
C10 C9 C14 C13 -0.6(3)
C8 C9 C14 C13 177.11(18)
C15 N4 C17 O5 2.2(4)
C16 N4 C17 O5 172.0(2)

_cod_database_fobs_code 2241189
